data_7009081
loop_
_publ_author_name
'Hesschenbrouck, Jo\"elle'
'Solari, Euro'
'Floriani, Carlo'
'Re, Nazzareno'
'Rizzoli, Corrado'
'Chiesi-Villa, Angiola'

_publ_section_title
;
 Chromium-(II) and -(III) over a planar oxo surface modelled by
 calix[4]arene anions: redox chemistry and formation of Cr--C
 functionalities
;
_journal_issue 2
_journal_name_full 'Journal of the Chemical Society, Dalton Transactions'
_journal_page_first 191
_journal_paper_doi 10.1039/a908499a
_journal_year 2000
_chemical_formula_sum 'C58 H86 Cl Cr O7'
_chemical_formula_weight 982.76
_space_group_IT_number 14
_symmetry_cell_setting monoclinic
_symmetry_space_group_name_Hall '-P 2ybc'
_symmetry_space_group_name_H-M 'P 1 21/c 1'
_atom_sites_solution_hydrogens geom
_atom_sites_solution_primary direct
_atom_sites_solution_secondary difmap
_cell_angle_alpha 90.00(0)
_cell_angle_beta 103.76(2)
_cell_angle_gamma 90.00(0)
_cell_formula_units_Z 4.00
_cell_length_a 13.529(3)
_cell_length_b 30.221(5)
_cell_length_c 13.998(4)
_cell_measurement_reflns_used 173
_cell_measurement_temperature 120
_cell_volume 5559(2)
_computing_cell_refinement 'DENZO/HKL Software'
_computing_data_collection 'DENZO/HKL Software'
_computing_data_reduction 'DENZO/HKL Software'
_computing_structure_refinement 'SHELXS-93 (Sheldrick, 1993)'
_computing_structure_solution 'SHELXS-76 (Sheldrick, 1976)'
_diffrn_ambient_temperature 173
_diffrn_measurement_device 'MAR345 Imaging Plate'
_diffrn_radiation_monochromator graphite
_diffrn_radiation_source fine-focussealedtube
_diffrn_radiation_type MoK\a
_diffrn_radiation_wavelength 0.71069
_diffrn_reflns_av_R_equivalents 0.0629
_diffrn_reflns_av_sigmaI/netI 0.0696
_diffrn_reflns_limit_h_max 15
_diffrn_reflns_limit_h_min -15
_diffrn_reflns_limit_k_max 38
_diffrn_reflns_limit_k_min -38
_diffrn_reflns_limit_l_max 16
_diffrn_reflns_limit_l_min -17
_diffrn_reflns_number 48656
_diffrn_reflns_theta_max 27.50
_diffrn_reflns_theta_min 1.35
_exptl_absorpt_coefficient_mu 0.2948
_exptl_absorpt_correction_T_max 1.000
_exptl_absorpt_correction_T_min 0.978
_exptl_absorpt_correction_type none
_exptl_crystal_colour colourless
_exptl_crystal_density_diffrn 1.1743
_exptl_crystal_density_meas ?
_exptl_crystal_density_method not_measured
_exptl_crystal_description prism
_exptl_crystal_F_000 2124.0
_exptl_crystal_size_max 0.29
_exptl_crystal_size_mid 0.25
_exptl_crystal_size_min 0.20
_refine_diff_density_max 0.63
_refine_diff_density_min -0.44
_refine_diff_density_rms 0.00
_refine_ls_extinction_method none
_refine_ls_goodness_of_fit_all 2.051
_refine_ls_goodness_of_fit_obs 1.067
_refine_ls_hydrogen_treatment not_refined
_refine_ls_matrix_type full
_refine_ls_number_parameters 595
_refine_ls_number_reflns 6982
_refine_ls_number_restraints 34
_refine_ls_restrained_S_all 2.053
_refine_ls_restrained_S_obs 1.081
_refine_ls_R_factor_all 0.2185
_refine_ls_R_factor_obs 0.0700
_refine_ls_shift/esd_max 0.011
_refine_ls_shift/esd_mean 0.000
_refine_ls_structure_factor_coef Fsqd
_refine_ls_weighting_details 'w=1/[\s^2^(Fo^2^)+( 0.1094)^2^+   5.81P] where P=(Fo^2^+2Fc^2^)/3'
_refine_ls_weighting_scheme calc
_refine_ls_wR_factor_all 0.4244
_refine_ls_wR_factor_obs 0.1814
_reflns_number_observed 6982
_reflns_number_total 10134
_reflns_observed_criterion >2sigma(I)
_cod_data_source_file a908499a.txt
_cod_data_source_block COMPLEX_2
_cod_depositor_comments
;
The following automatic conversions were performed:

'_exptl_crystal_density_meas' value 'not_measured' was changed to '?'
- the value is perceived as not measured.

Automatic conversion script
Id: cif_fix_values 3008 2015-01-20 13:52:24Z robertas 

The following automatic conversions were performed:

'_refine_ls_weighting_scheme' value 'calc w=1/[\s^2^(Fo^2^)+(
0.1094)^2^+ 5.81P] where P=(Fo^2^+2Fc^2^)/3' was changed to 'calc'.
New tag '_refine_ls_weighting_details' was created. The value of the
new tag was set to 'w=1/[\s^2^(Fo^2^)+( 0.1094)^2^+ 5.81P] where
P=(Fo^2^+2Fc^2^)/3'.

Automatic conversion script
Id: cif_fix_values 3143 2015-03-26 13:38:13Z robertas 
;
_cod_original_cell_volume 5559.(2)
_cod_original_sg_symbol_H-M P21/C
_cod_original_formula_sum C58H86O7ClCr
_cod_database_code 7009081

loop_
_symmetry_equiv_pos_as_xyz
'x, y, z'
'-x, y+1/2, -z+1/2'
'-x, -y, -z'
'x, -y-1/2, z-1/2'

loop_
_atom_site_aniso_label
_atom_site_aniso_U_11
_atom_site_aniso_U_22
_atom_site_aniso_U_33
_atom_site_aniso_U_23
_atom_site_aniso_U_13
_atom_site_aniso_U_12
CR1 0.0286(3) 0.0356(3) 0.0302(4) 0.0009(2) 0.0071(2) -0.0037(2)
CL1 0.0322(5) 0.0546(6) 0.0459(7) 0.0085(4) 0.0143(4) -0.0038(4)
O1 0.0354(14) 0.0419(14) 0.0316(17) -0.0024(11) 0.0091(11) -0.0046(10)
O2 0.0337(13) 0.0350(13) 0.0297(17) 0.0013(10) 0.0084(11) -0.0033(9)
O3 0.0277(13) 0.0392(13) 0.0357(17) 0.0013(11) 0.0079(11) -0.0003(9)
O4 0.0358(14) 0.0393(13) 0.0309(17) 0.0029(11) 0.0047(11) -0.0116(10)
O5 0.0411(15) 0.0383(14) 0.0465(20) 0.0048(12) 0.0128(13) -0.0018(10)
O6 0.0547(18) 0.0459(16) 0.0586(23) 0.0100(14) 0.0148(15) -0.0038(13)
C1 0.0313(19) 0.0306(17) 0.0355(24) -0.0016(14) 0.0113(16) 0.0000(12)
C2 0.0352(21) 0.0363(19) 0.0352(27) -0.0010(14) 0.0103(17) 0.0003(13)
C3 0.0426(22) 0.0450(21) 0.0329(26) 0.0019(16) 0.0147(18) 0.0027(15)
C4 0.0347(21) 0.0404(19) 0.0427(29) 0.0040(16) 0.0135(17) 0.0048(14)
C5 0.0292(19) 0.0343(18) 0.0409(27) 0.0008(15) 0.0094(16) 0.0014(13)
C6 0.0323(19) 0.0294(17) 0.0344(25) -0.0001(14) 0.0077(15) 0.0030(12)
C7 0.0309(19) 0.0352(18) 0.0315(25) -0.0017(15) 0.0051(15) 0.0023(13)
C8 0.0294(18) 0.0345(17) 0.0267(24) -0.0041(14) 0.0023(15) 0.0005(13)
C9 0.0273(18) 0.0382(19) 0.0398(26) -0.0060(16) 0.0073(16) 0.0022(13)
C10 0.0332(20) 0.0366(19) 0.0437(28) -0.0081(16) 0.0061(17) -0.0018(14)
C11 0.0333(20) 0.0407(20) 0.0417(28) -0.0107(16) 0.0055(17) 0.0048(14)
C12 0.0313(19) 0.0399(19) 0.0377(26) -0.0055(16) 0.0082(16) 0.0014(14)
C13 0.0312(19) 0.0353(18) 0.0309(24) -0.0035(14) 0.0067(15) -0.0014(13)
C14 0.0319(20) 0.0455(21) 0.0408(28) -0.0075(17) 0.0106(17) 0.0032(14)
C15 0.0258(19) 0.0423(20) 0.0489(29) 0.0000(17) 0.0101(17) 0.0005(14)
C16 0.0331(21) 0.0461(22) 0.0636(34) -0.0034(19) 0.0138(19) 0.0038(15)
C17 0.0309(22) 0.0497(24) 0.0716(38) 0.0059(22) 0.0083(21) 0.0072(16)
C18 0.0283(20) 0.0557(25) 0.0566(33) 0.0131(21) 0.0045(18) 0.0006(16)
C19 0.0314(20) 0.0441(20) 0.0430(28) 0.0097(17) 0.0075(17) -0.0022(14)
C20 0.0251(18) 0.0371(19) 0.0468(28) 0.0070(16) 0.0099(16) -0.0006(13)
C21 0.0278(19) 0.0548(23) 0.0383(27) 0.0073(18) 0.0025(16) -0.0052(15)
C22 0.0327(20) 0.0479(21) 0.0307(26) -0.0005(16) 0.0007(16) -0.0096(15)
C23 0.0405(22) 0.0464(22) 0.0353(27) 0.0037(17) 0.0034(18) -0.0059(15)
C24 0.0459(23) 0.0451(21) 0.0336(27) 0.0000(17) 0.0059(18) -0.0108(16)
C25 0.0425(22) 0.0477(22) 0.0281(26) -0.0011(16) 0.0077(17) -0.0094(16)
C26 0.0373(21) 0.0425(20) 0.0279(25) -0.0030(15) 0.0055(16) -0.0092(14)
C27 0.0378(21) 0.0401(19) 0.0238(24) 0.0022(14) 0.0037(15) -0.0096(14)
C28 0.0428(22) 0.0432(20) 0.0304(25) -0.0043(16) 0.0102(17) -0.0036(15)
C29 0.0401(23) 0.0644(27) 0.0436(31) 0.0103(20) 0.0158(19) 0.0024(18)
C30 0.0367(24) 0.0680(29) 0.0662(37) 0.0051(23) 0.0214(21) -0.0052(19)
C31 0.0474(29) 0.1011(41) 0.0743(44) 0.0368(32) 0.0209(26) -0.0015(25)
C32 0.0472(28) 0.0886(36) 0.0532(36) 0.0005(26) 0.0253(23) 0.0137(23)
C33 0.0368(22) 0.0357(20) 0.0818(38) -0.0134(20) 0.0126(21) -0.0028(15)
C34 0.0635(33) 0.0390(25) 0.1417(64) 0.0164(30) 0.0037(34) -0.0090(21)
C35 0.0474(27) 0.0435(24) 0.1231(54) -0.0139(27) 0.0259(28) -0.0096(18)
C36 0.0780(39) 0.0758(37) 0.1136(58) -0.0539(37) 0.0253(36) -0.0276(29)
C37 0.0378(25) 0.0603(28) 0.0839(44) 0.0054(25) 0.0090(24) 0.0124(19)
C41 0.0590(27) 0.0539(25) 0.0364(30) 0.0073(19) 0.0090(21) -0.0160(19)
C42 0.0930(41) 0.0636(32) 0.0762(46) 0.0198(28) 0.0295(33) -0.0093(27)
C43 0.1861(78) 0.1214(56) 0.0507(45) 0.0227(38) -0.0006(46) -0.1015(57)
C44 0.1046(51) 0.0906(43) 0.1049(59) 0.0428(39) 0.0522(43) -0.0043(35)
C45 0.0489(24) 0.0532(23) 0.0324(27) 0.0069(18) 0.0120(19) -0.0027(17)
C46 0.0591(28) 0.0536(25) 0.0404(31) -0.0059(19) 0.0033(21) -0.0290(20)
C48 0.0625(34) 0.0514(28) 0.1529(67) 0.0308(33) 0.0466(37) 0.0169(23)
C49 0.0974(47) 0.0518(31) 0.1353(66) 0.0348(34) 0.0290(43) -0.0032(28)
C50 0.0572(27) 0.0476(23) 0.0558(34) 0.0071(20) 0.0234(23) -0.0123(19)
C51 0.0830(38) 0.0498(27) 0.0749(44) 0.0088(25) 0.0095(30) 0.0080(24)
C52 0.0758(33) 0.0443(23) 0.0464(33) 0.0094(20) 0.0041(24) -0.0104(21)
C53 0.0667(32) 0.0611(29) 0.0596(37) 0.0063(23) 0.0250(26) -0.0108(22)
C54 0.0685(34) 0.0629(30) 0.0855(47) -0.0007(27) 0.0334(30) 0.0039(23)

loop_
_atom_site_label
_atom_site_fract_x
_atom_site_fract_y
_atom_site_fract_z
_atom_site_U_iso_or_equiv
_atom_site_thermal_displace_type
_atom_site_type_symbol
_atom_site_calc_flag
_atom_site_calc_attached_atom
_atom_site_aniso_ratio
CR1 -0.35561(4) 0.03152(2) 0.33146(5) 0.0315(2) aniso Cr . . 1.42
CL1 -0.51493(7) 0.02824(3) 0.36364(8) 0.0434(4) aniso Cl . . 2.26
O1 -0.2273(2) 0.0207(1) 0.3081(2) 0.0361(9) aniso O . . 1.44
O2 -0.2783(2) 0.0544(1) 0.4684(2) 0.0327(9) aniso O . . 1.36
O3 -0.3737(2) 0.0909(1) 0.2949(2) 0.0341(9) aniso O . . 1.45
O4 -0.4116(2) 0.0167(1) 0.1845(2) 0.0359(10) aniso O . . 2.03
O5 -0.3402(2) -0.0376(1) 0.3775(2) 0.0416(10) aniso O . . 1.44
O6 -0.2389(2) 0.2011(1) 0.1743(2) 0.0528(12) aniso O . . 1.70
O7A -0.1379(10) -0.1052(5) 0.2073(12) 0.0319(13) iso O . . 1.32
O7B -0.0716(16) -0.1492(8) 0.1529(17) 0.0352(15) iso O . . 1.15
C1 -0.1409(3) 0.0290(1) 0.2818(3) 0.0392(13) aniso C . . 1.67
C2 -0.1338(3) 0.0207(1) 0.1846(3) 0.0386(15) aniso C . . 1.55
C3 -0.0419(3) 0.0281(1) 0.1599(3) 0.0346(14) aniso C . . 1.45
C4 0.0444(3) 0.0433(1) 0.2275(3) 0.0321(13) aniso C . . 1.27
C5 0.0360(3) 0.0496(1) 0.3241(3) 0.0329(13) aniso C . . 1.30
C6 -0.0544(3) 0.0424(1) 0.3525(3) 0.0309(12) aniso C . . 1.62
C7 -0.0639(3) 0.0488(1) 0.4572(3) 0.0352(14) aniso C . . 1.74
C8 -0.1182(3) 0.0914(1) 0.4702(3) 0.0384(14) aniso C . . 1.68
C9 -0.0645(3) 0.1311(1) 0.4754(3) 0.0391(14) aniso C . . 1.94
C10 -0.1081(3) 0.1721(1) 0.4845(3) 0.0363(13) aniso C . . 1.48
C11 -0.2107(3) 0.1724(1) 0.4855(3) 0.0326(13) aniso C . . 1.31
C12 -0.2680(3) 0.1341(1) 0.4792(3) 0.0391(14) aniso C . . 1.83
C13 -0.2192(3) 0.0938(1) 0.4734(3) 0.0388(14) aniso C . . 1.96
C14 -0.3809(3) 0.1363(1) 0.4750(3) 0.0472(15) aniso C . . 2.11
C15 -0.4499(3) 0.1465(1) 0.3763(3) 0.0514(17) aniso C . . 2.61
C16 -0.5222(3) 0.1804(1) 0.3681(4) 0.0478(17) aniso C . . 2.54
C17 -0.5962(3) 0.1880(1) 0.2810(4) 0.0398(14) aniso C . . 1.79
C18 -0.5992(3) 0.1590(1) 0.2048(4) 0.0361(13) aniso C . . 2.11
C19 -0.5297(3) 0.1244(1) 0.2092(3) 0.0412(15) aniso C . . 2.30
C20 -0.4498(3) 0.1198(1) 0.2939(3) 0.0382(14) aniso C . . 2.22
C21 -0.5466(3) 0.0898(1) 0.1282(3) 0.0417(14) aniso C . . 1.65
C22 -0.4569(3) 0.0814(1) 0.0832(3) 0.0421(16) aniso C . . 1.77
C23 -0.4372(3) 0.1099(1) 0.0123(3) 0.0396(13) aniso C . . 1.97
C24 -0.3540(3) 0.1047(1) -0.0293(3) 0.0363(14) aniso C . . 1.89
C25 -0.2888(3) 0.0696(1) 0.0050(3) 0.0345(12) aniso C . . 2.16
C26 -0.3050(3) 0.0394(1) 0.0764(3) 0.0386(14) aniso C . . 1.64
C27 -0.3911(3) 0.0459(1) 0.1121(3) 0.0484(17) aniso C . . 2.10
C28 -0.2274(3) 0.0035(1) 0.1118(3) 0.0554(18) aniso C . . 2.44
C29 0.1434(3) 0.0523(2) 0.1953(4) 0.0732(23) aniso C . . 3.45
C30 0.2250(3) 0.0739(2) 0.2761(4) 0.0608(21) aniso C . . 3.09
C31 0.1216(4) 0.0828(2) 0.1052(4) 0.0517(17) aniso C . . 2.74
C32 0.1862(4) 0.0088(2) 0.1670(4) 0.0849(25) aniso C . . 4.61
C33 -0.0475(3) 0.2156(1) 0.4934(4) 0.0704(23) aniso C . . 3.52
C34 -0.0999(4) 0.2471(2) 0.4102(6) 0.0887(29) aniso C . . 4.59
C35 0.0606(4) 0.2088(2) 0.4847(5) 0.0616(19) aniso C . . 2.69
C36 -0.0455(5) 0.2372(2) 0.5903(5) 0.0501(16) aniso C . . 2.44
C37 -0.6740(3) 0.2259(2) 0.2749(4) 0.0760(25) aniso C . . 2.30
C38A -0.6641(8) 0.2579(3) 0.1973(9) 0.1243(39) iso C . . 8.03
C39A -0.6662(9) 0.2493(4) 0.3798(9) 0.0955(33) iso C . . 3.84
C40A -0.7808(7) 0.2079(3) 0.2496(8) 0.0445(15) iso C . . 1.97
C38B -0.7500(22) 0.2264(10) 0.1677(22) 0.0524(18) iso C . . 3.55
C39B -0.6277(13) 0.2664(6) 0.2718(14) 0.0854(30) iso C . . 4.19
C40B -0.7381(15) 0.2179(7) 0.3363(16) 0.0946(32) iso C . . 3.97
C41 -0.3370(4) 0.1367(1) -0.1091(3) 0.0519(19) aniso C . . 2.25
C42 -0.3486(5) 0.1847(2) -0.0781(5) 0.0708(23) aniso C . . 2.03
C43 -0.4136(7) 0.1282(3) -0.2029(5) 0.0573(18) aniso C . . 2.49
C44 -0.2313(5) 0.1338(2) -0.1256(6) 0.0608(20) aniso C . . 1.86
C45 -0.2778(3) 0.0352(1) 0.5633(3) 0.0698(23) aniso C . . 1.72
C46 -0.4724(4) -0.0215(1) 0.1454(4) 0.0591(28) aniso C . . 0.00
C47A -0.2585(7) -0.1050(3) 0.4338(8) 0.0491(21) iso C . . 0.00
C47B -0.2861(9) -0.1111(4) 0.3815(10) 0.0677(29) iso C . . 0.00
C48 -0.2512(4) -0.0639(2) 0.3767(6) 0.0625(34) aniso C . . 0.00
C49 -0.3627(5) -0.1081(2) 0.4365(6) 0.0974(47) aniso C . . 0.00
C50 -0.4121(4) -0.0648(1) 0.4152(4) 0.0572(27) aniso C . . 0.00
C51 -0.1035(4) 0.1494(2) 0.1925(5) 0.0830(38) aniso C . . 0.00
C52 -0.2079(4) 0.1575(1) 0.2085(4) 0.0758(33) aniso C . . 0.00
C53 -0.3352(4) 0.2123(2) 0.1905(4) 0.0667(32) aniso C . . 0.00
C54 -0.3647(4) 0.2571(2) 0.1466(5) 0.0685(34) aniso C . . 0.00
C55A 0.0324(14) -0.0870(7) 0.2651(15) 0.1501(73) iso C . . 0.00
C56A -0.0378(16) -0.1021(10) 0.1741(17) 0.197(11) iso C . . 0.00
C57A -0.1587(29) -0.1502(8) 0.2053(22) 0.277(18) iso C . . 0.00
C58A -0.1573(30) -0.1624(9) 0.0993(21) 0.265(16) iso C . . 0.00
C55B -0.0522(14) -0.0956(5) 0.2736(13) 0.1099(48) iso C . . 0.00
C56B 0.0101(14) -0.1241(8) 0.2235(19) 0.1709(88) iso C . . 0.00
C57B -0.1617(15) -0.1277(10) 0.1571(21) 0.1745(93) iso C . . 0.00
C58B -0.2592(16) -0.1411(10) 0.1035(24) 0.249(15) iso C . . 0.00
H3 -0.03800(0) 0.02330(0) 0.09400(0) 0.0500(0) iso H calc C3 1.00
H5 0.09310(0) 0.05920(0) 0.37110(0) 0.0500(0) iso H calc C5 1.00
H71 -0.10000(0) 0.02360(0) 0.47680(0) 0.0500(0) iso H calc C7 1.00
H72 0.00430(0) 0.04890(0) 0.50180(0) 0.0500(0) iso H calc C7 1.00
H9 0.00390(0) 0.13010(0) 0.47170(0) 0.0500(0) iso H calc C9 1.00
H11 -0.24280(0) 0.19970(0) 0.49060(0) 0.0500(0) iso H calc C11 1.00
H141 -0.40170(0) 0.10750(0) 0.49800(0) 0.0500(0) iso H calc C14 1.00
H142 -0.39220(0) 0.15810(0) 0.52260(0) 0.0500(0) iso H calc C14 1.00
H16 -0.51960(0) 0.19870(0) 0.42320(0) 0.0500(0) iso H calc C16 1.00
H18 -0.65010(0) 0.16190(0) 0.14570(0) 0.0500(0) iso H calc C18 1.00
H211 -0.60500(0) 0.09860(0) 0.07700(0) 0.0500(0) iso H calc C21 1.00
H212 -0.56480(0) 0.06220(0) 0.15630(0) 0.0500(0) iso H calc C21 1.00
H23 -0.48190(0) 0.13390(0) -0.00910(0) 0.0500(0) iso H calc C23 1.00
H25 -0.23230(0) 0.06510(0) -0.02230(0) 0.0500(0) iso H calc C25 1.00
H281 -0.25760(0) -0.02030(0) 0.14160(0) 0.0500(0) iso H calc C28 1.00
H282 -0.20600(0) -0.00910(0) 0.05530(0) 0.0500(0) iso H calc C28 1.00
H301 0.20050(0) 0.10190(0) 0.29570(0) 0.0500(0) iso H calc C30 1.00
H302 0.28610(0) 0.07950(0) 0.25420(0) 0.0500(0) iso H calc C30 1.00
H303 0.24160(0) 0.05500(0) 0.33350(0) 0.0500(0) iso H calc C30 1.00
H311 0.06900(0) 0.06920(0) 0.05270(0) 0.0500(0) iso H calc C31 1.00
H312 0.18060(0) 0.08750(0) 0.08070(0) 0.0500(0) iso H calc C31 1.00
H313 0.09500(0) 0.11090(0) 0.12070(0) 0.0500(0) iso H calc C31 1.00
H321 0.13510(0) -0.00560(0) 0.11520(0) 0.0500(0) iso H calc C32 1.00
H322 0.20150(0) -0.01100(0) 0.22280(0) 0.0500(0) iso H calc C32 1.00
H323 0.24600(0) 0.01350(0) 0.14350(0) 0.0500(0) iso H calc C32 1.00
H341 -0.10290(0) 0.23260(0) 0.34670(0) 0.0500(0) iso H calc C34 1.00
H342 -0.06450(0) 0.27390(0) 0.41300(0) 0.0500(0) iso H calc C34 1.00
H343 -0.17010(0) 0.25260(0) 0.41330(0) 0.0500(0) iso H calc C34 1.00
H351 0.06300(0) 0.19410(0) 0.42540(0) 0.0500(0) iso H calc C35 1.00
H352 0.09720(0) 0.18970(0) 0.54010(0) 0.0500(0) iso H calc C35 1.00
H353 0.09670(0) 0.23620(0) 0.49040(0) 0.0500(0) iso H calc C35 1.00
H361 -0.00990(0) 0.26490(0) 0.59570(0) 0.0500(0) iso H calc C36 1.00
H362 -0.01500(0) 0.21840(0) 0.64420(0) 0.0500(0) iso H calc C36 1.00
H363 -0.11570(0) 0.24370(0) 0.59570(0) 0.0500(0) iso H calc C36 1.00
H381 -0.68850(0) 0.28790(0) 0.23250(0) 0.0500(0) iso H calc C38A 1.00
H382 -0.62790(0) 0.25920(0) 0.17250(0) 0.0500(0) iso H calc C38A 1.00
H383 -0.57590(0) 0.27400(0) 0.28000(0) 0.0500(0) iso H calc C38A 1.00
H384 -0.60670(0) 0.26690(0) 0.19050(0) 0.0500(0) iso H calc C38A 1.00
H385 -0.71950(0) 0.28040(0) 0.18650(0) 0.0500(0) iso H calc C38A 1.00
H386 -0.69680(0) 0.23960(0) 0.12600(0) 0.0500(0) iso H calc C38A 1.00
H391 -0.68950(0) 0.23000(0) 0.42210(0) 0.0500(0) iso H calc C39A 1.00
H392 -0.71190(0) 0.27550(0) 0.36750(0) 0.0500(0) iso H calc C39A 1.00
H393 -0.59940(0) 0.25930(0) 0.40560(0) 0.0500(0) iso H calc C39A 1.00
H394 -0.55620(0) 0.26980(0) 0.31040(0) 0.0500(0) iso H calc C39B 1.00
H395 -0.61700(0) 0.26580(0) 0.39240(0) 0.0500(0) iso H calc C39A 1.00
H396 -0.66270(0) 0.29270(0) 0.29630(0) 0.0500(0) iso H calc C39B 1.00
H401 -0.79800(0) 0.18090(0) 0.25410(0) 0.0500(0) iso H calc C40A 1.00
H402 -0.78650(0) 0.20070(0) 0.15380(0) 0.0500(0) iso H calc C40A 1.00
H403 -0.83470(0) 0.22930(0) 0.22450(0) 0.0500(0) iso H calc C40A 1.00
H404 -0.78790(0) 0.18020(0) 0.23470(0) 0.0500(0) iso H calc C40A 1.00
H405 -0.82910(0) 0.22830(0) 0.24190(0) 0.0500(0) iso H calc C40A 1.00
H406 -0.78340(0) 0.20140(0) 0.33790(0) 0.0500(0) iso H calc C40A 1.00
H421 -0.29730(0) 0.19120(0) -0.01660(0) 0.0500(0) iso H calc C42 1.00
H422 -0.41400(0) 0.19010(0) -0.06670(0) 0.0500(0) iso H calc C42 1.00
H423 -0.33600(0) 0.20530(0) -0.12700(0) 0.0500(0) iso H calc C42 1.00
H431 -0.48240(0) 0.13100(0) -0.19270(0) 0.0500(0) iso H calc C43 1.00
H432 -0.40650(0) 0.09950(0) -0.22850(0) 0.0500(0) iso H calc C43 1.00
H433 -0.40790(0) 0.15020(0) -0.25260(0) 0.0500(0) iso H calc C43 1.00
H441 -0.18050(0) 0.13820(0) -0.06650(0) 0.0500(0) iso H calc C44 1.00
H442 -0.22170(0) 0.15460(0) -0.17490(0) 0.0500(0) iso H calc C44 1.00
H443 -0.22040(0) 0.10390(0) -0.15090(0) 0.0500(0) iso H calc C44 1.00
H451 -0.31820(0) 0.00870(0) 0.55490(0) 0.0500(0) iso H calc C45 1.00
H452 -0.30370(0) 0.05590(0) 0.60290(0) 0.0500(0) iso H calc C45 1.00
H453 -0.20840(0) 0.02750(0) 0.59680(0) 0.0500(0) iso H calc C45 1.00
H461 -0.48430(0) -0.03950(0) 0.19840(0) 0.0500(0) iso H calc C46 1.00
H462 -0.43920(0) -0.03850(0) 0.10510(0) 0.0500(0) iso H calc C46 1.00
H463 -0.53790(0) -0.01160(0) 0.10620(0) 0.0500(0) iso H calc C46 1.00
H471 -0.22910(0) -0.13150(0) 0.41300(0) 0.0500(0) iso H calc C47A 1.00
H472 -0.21700(0) -0.10050(0) 0.50600(0) 0.0500(0) iso H calc C47A 1.00
H473 -0.30550(0) -0.12620(0) 0.32340(0) 0.0500(0) iso H calc C47B 1.00
H474 -0.22690(0) -0.12810(0) 0.42620(0) 0.0500(0) iso H calc C47A 1.00
H481 -0.18870(0) -0.04660(0) 0.39770(0) 0.0500(0) iso H calc C48 1.00
H482 -0.25280(0) -0.07220(0) 0.30520(0) 0.0500(0) iso H calc C48 1.00
H491 -0.37350(0) -0.12190(0) 0.49490(0) 0.0500(0) iso H calc C49 1.00
H492 -0.39450(0) -0.12960(0) 0.38070(0) 0.0500(0) iso H calc C47B 1.00
H501 -0.47860(0) -0.06600(0) 0.36830(0) 0.0500(0) iso H calc C50 1.00
H502 -0.42410(0) -0.05180(0) 0.47650(0) 0.0500(0) iso H calc C50 1.00
H511 -0.07970(0) 0.12040(0) 0.21470(0) 0.0500(0) iso H calc C51 1.00
H512 -0.05640(0) 0.17120(0) 0.22590(0) 0.0500(0) iso H calc C51 1.00
H513 -0.10710(0) 0.15140(0) 0.12230(0) 0.0500(0) iso H calc C51 1.00
H521 -0.25610(0) 0.13550(0) 0.17600(0) 0.0500(0) iso H calc C52 1.00
H522 -0.20520(0) 0.15540(0) 0.28010(0) 0.0500(0) iso H calc C52 1.00
H531 -0.32940(0) 0.21390(0) 0.26330(0) 0.0500(0) iso H calc C53 1.00
H532 -0.38550(0) 0.19050(0) 0.16470(0) 0.0500(0) iso H calc C53 1.00
H541 -0.42830(0) 0.26670(0) 0.15670(0) 0.0500(0) iso H calc C54 1.00
H542 -0.36880(0) 0.25590(0) 0.07620(0) 0.0500(0) iso H calc C54 1.00
H543 -0.31280(0) 0.27910(0) 0.17440(0) 0.0500(0) iso H calc C54 1.00
H551 0.0993(14) -0.0835(7) 0.2540 0.1000(0) iso H . C55A 1.00
H552 0.0345(14) -0.1084(7) 0.3162 0.1000(0) iso H . C55A 1.00
H553 0.0093(14) -0.0591(7) 0.2847 0.1000(0) iso H . C55A 1.00
H554 -0.0080(14) -0.0772(5) 0.3214 0.1000(0) iso H . C55A 1.00
H555 -0.0923(14) -0.1138(5) 0.3059 0.1000(0) iso H . O7A 1.00
H556 -0.0963(14) -0.0772(5) 0.2258 0.1000(0) iso H . O7A 1.00
H561 -0.0177(16) -0.1307(10) 0.1533(17) 0.1000(0) iso H . O7B 1.00
H562 -0.0426(16) -0.0809(10) 0.1213(17) 0.1000(0) iso H . C56A 1.00
H563 0.0541(14) -0.1438(8) 0.2697 0.1000(0) iso H . C56B 1.00
H564 0.0510(14) -0.1066(8) 0.1894 0.1000(0) iso H . C55A 1.00
H571 -0.2246(29) -0.1561(8) 0.2186 0.1000(0) iso H . C57A 1.00
H572 -0.1068(29) -0.1662(8) 0.2524 0.1000(0) iso H . C57A 1.00
H573 -0.1538(15) -0.0971(10) 0.1391(21) 0.1000(0) iso H . O7A 1.00
H574 -0.1641(15) -0.1274(10) 0.2258(21) 0.1000(0) iso H . O7A 1.00
H581 -0.1705(30) -0.1935(9) 0.0891 0.1000(0) iso H . C58A 1.00
H582 -0.0918(30) -0.1555(9) 0.0879 0.1000(0) iso H . O7B 1.00
H583 -0.2088(30) -0.1458(9) 0.0545 0.1000(0) iso H . C58A 1.00
H584 -0.3096(16) -0.1212(10) 0.1168(24) 0.1000(0) iso H . C58B 1.00
H585 -0.2728(16) -0.1705(10) 0.1228(24) 0.1000(0) iso H . C58B 1.00
H586 -0.2614(16) -0.1407(10) 0.0344(24) 0.1000(0) iso H . C58A 1.00

loop_
_atom_type_symbol
_atom_type_description
_atom_type_scat_dispersion_real
_atom_type_scat_dispersion_imag
_atom_type_scat_source
C C 0.0033 0.0016 'International Tables Vol C Tables 4.2.6.8 and 6.1.1.4'
H H 0.0000 0.0000 'International Tables Vol C Tables 4.2.6.8 and 6.1.1.4'
O O 0.0106 0.0060 'International Tables Vol C Tables 4.2.6.8 and 6.1.1.4'
Cl Cl 0.1484 0.1585 'International Tables Vol C Tables 4.2.6.8 and 6.1.1.4'
Cr Cr 0.3209 0.6236 'International Tables Vol C Tables 4.2.6.8 and 6.1.1.4'

loop_
_geom_angle_atom_site_label_1
_geom_angle_atom_site_label_2
_geom_angle_atom_site_label_3
_geom_angle
_geom_angle_publ_flag
O4 CR1 O5 94.2(1) yes
O3 CR1 O5 177.4(1) yes
O3 CR1 O4 86.7(1) yes
O2 CR1 O5 93.1(1) yes
O2 CR1 O4 168.2(1) yes
O2 CR1 O3 86.4(1) yes
O1 CR1 O5 81.8(1) yes
O1 CR1 O4 85.6(1) yes
O1 CR1 O3 100.8(1) yes
O1 CR1 O2 86.3(1) yes
CL1 CR1 O5 85.9(1) yes
CL1 CR1 O4 92.7(1) yes
CL1 CR1 O3 91.6(1) yes
CL1 CR1 O2 97.1(1) yes
CL1 CR1 O1 167.4(1) yes
CR1 O1 C1 158.2(3) yes
CR1 O2 C45 127.3(2) yes
CR1 O2 C13 118.5(2) yes
C13 O2 C45 114.2(3) yes
CR1 O3 C20 132.5(3) yes
CR1 O4 C46 126.2(2) yes
CR1 O4 C27 119.2(2) yes
C27 O4 C46 114.6(3) yes
CR1 O5 C50 128.2(3) yes
CR1 O5 C48 123.1(3) yes
C48 O5 C50 108.7(3) yes
C52 O6 C53 112.0(4) yes
C55B O7A C57B 137(2) yes
C57A O7A C57B 43(2) yes
C57A O7A C55B 111(2) yes
C56A O7A C57B 89(2) yes
C56A O7A C55B 61(1) yes
C56A O7A C57A 104(2) yes
O7B O7A C57B 47(2) yes
O7B O7A C55B 91(1) yes
O7B O7A C57A 54(1) yes
O7B O7A C56A 51(1) yes
O7A O7B C57B 31(1) yes
O7A O7B C56B 74(1) yes
O7A O7B C58A 90(2) yes
O7A O7B C57A 47(1) yes
O7A O7B C56A 53(1) yes
C56B O7B C57B 105(2) yes
C58A O7B C57B 60(2) yes
C58A O7B C56B 164(2) yes
C57A O7B C57B 38(1) yes
C57A O7B C56B 103(2) yes
C57A O7B C58A 65(2) yes
C56A O7B C57B 77(2) yes
C56A O7B C56B 41(1) yes
C56A O7B C58A 127(2) yes
C56A O7B C57A 99(2) yes
O1 C1 C6 120.0(4) yes
O1 C1 C2 120.0(4) yes
C2 C1 C6 119.8(4) yes
C1 C2 C28 118.2(4) yes
C1 C2 C3 118.9(4) yes
C3 C2 C28 122.9(4) yes
C2 C3 C4 122.7(4) yes
C3 C4 C29 120.5(4) yes
C3 C4 C5 117.0(4) yes
C5 C4 C29 122.5(4) yes
C4 C5 C6 122.4(4) yes
C5 C6 C7 122.7(4) yes
C1 C6 C7 118.2(4) yes
C6 C7 C8 112.3(3) yes
C7 C8 C13 124.1(3) yes
C7 C8 C9 118.4(3) yes
C9 C8 C13 117.4(3) yes
C8 C9 C10 122.9(4) yes
C9 C10 C33 122.6(3) yes
C9 C10 C11 116.9(3) yes
C11 C10 C33 120.5(3) yes
C10 C11 C12 122.6(3) yes
C11 C12 C14 120.6(3) yes
C11 C12 C13 117.9(4) yes
C13 C12 C14 121.4(3) yes
C12 C14 C15 116.4(3) yes
C14 C15 C20 120.9(3) yes
C14 C15 C16 119.6(4) yes
C16 C15 C20 119.2(4) yes
C15 C16 C17 122.1(3) yes
C16 C17 C37 120.4(4) yes
C16 C17 C18 117.0(3) yes
C18 C17 C37 122.4(4) yes
C17 C18 C19 123.2(4) yes
C18 C19 C21 120.1(4) yes
C18 C19 C20 119.0(3) yes
C20 C19 C21 120.6(3) yes
C19 C21 C22 115.6(3) yes
C21 C22 C27 121.9(3) yes
C21 C22 C23 120.2(3) yes
C23 C22 C27 117.9(4) yes
C22 C23 C24 122.7(3) yes
C23 C24 C41 120.6(3) yes
C23 C24 C25 116.8(3) yes
C25 C24 C41 122.6(4) yes
C24 C25 C26 123.1(4) yes
C25 C26 C28 119.0(3) yes
C25 C26 C27 116.7(3) yes
C27 C26 C28 124.2(3) yes
C4 C29 C32 109.6(4) yes
C4 C29 C31 109.7(4) yes
C4 C29 C30 112.7(4) yes
C31 C29 C32 108.4(4) yes
C30 C29 C32 108.0(4) yes
C30 C29 C31 108.4(4) yes
C10 C33 C36 109.9(4) yes
C10 C33 C35 112.6(3) yes
C10 C33 C34 109.0(4) yes
C35 C33 C36 108.8(4) yes
C34 C33 C36 108.7(4) yes
C34 C33 C35 107.7(4) yes
C17 C37 C40B 111(1) yes
C17 C37 C39B 110.6(8) yes
C17 C37 C38B 110(1) yes
C17 C37 C40A 110.4(5) yes
C17 C37 C39A 112.3(6) yes
C17 C37 C38A 110.2(6) yes
C39B C37 C40B 122(1) yes
C38B C37 C40B 103(1) yes
C38B C37 C39B 99(1) yes
C40A C37 C40B 51(1) yes
C40A C37 C39B 136.9(9) yes
C40A C37 C38B 54(1) yes
C39A C37 C40B 55(1) yes
C39A C37 C39B 73.0(9) yes
C39A C37 C38B 137(1) yes
C39A C37 C40A 103.0(7) yes
C38A C37 C40B 139(1) yes
C38A C37 C39B 43.8(9) yes
C38A C37 C38B 57(1) yes
C38A C37 C40A 108.2(7) yes
C38A C37 C39A 112.6(7) yes
C37 C38A C39B 63(1) yes
C37 C38A C38B 65(1) yes
C38B C38A C39B 125(2) yes
C37 C39A C40B 54(1) yes
C37 C39A C39B 47.6(7) yes
C39B C39A C40B 98(1) yes
C37 C40A C40B 59(1) yes
C37 C40A C38B 66(1) yes
C38B C40A C40B 122(2) yes
C24 C41 C44 112.8(4) yes
C24 C41 C43 109.8(4) yes
C24 C41 C42 110.3(4) yes
C43 C41 C44 110.0(5) yes
C42 C41 C44 105.3(4) yes
C42 C41 C43 108.4(5) yes
C48 C47A C49 105.1(7) yes
C47B C47A C49 75(1) yes
C47B C47A C48 76(1) yes
C47A C47B C49 74(1) yes
C47A C47B C48 74(1) yes
C48 C47B C49 103.8(8) yes
C47B C49 C50 107.4(7) yes
C47A C49 C50 110.0(6) yes
O6 C53 C54 108.4(4) yes
C55B C55A C56B 74(2) yes
C56A C55A C56B 45(2) yes
C56A C55A C55B 66(2) yes
C55A C56A C57B 129(2) yes
C55A C56A C56B 57(2) yes
C55A C56A C55B 49(1) yes
O7B C56A C57B 49(1) yes
O7B C56A C56B 69(2) yes
O7B C56A C55B 102(2) yes
O7A C56A C57B 33(1) yes
O7A C56A C56B 102(2) yes
O7A C56A C55B 53(1) yes
C56B C56A C57B 103(2) yes
C55B C56A C57B 82(1) yes
C55B C56A C56B 70(2) yes
O7B C57A C58B 98(2) yes
O7B C57A C57B 64(3) yes
O7B C57A C58A 50(2) yes
O7A C57A C58B 89(2) yes
O7A C57A C57B 45(2) yes
O7A C57A C58A 102(2) yes
C57B C57A C58B 54(2) yes
C58A C57A C58B 55(2) yes
C58A C57A C57B 60(2) yes
C57A C58A C58B 69(2) yes
C57A C58A C57B 38(2) yes
O7B C58A C58B 123(3) yes
O7B C58A C57B 64(2) yes
C57B C58A C58B 58(2) yes
C56A C55B C56B 42(1) yes
C55A C55B C56B 55(1) yes
O7A C55B C56B 92(2) yes
C58A C57B C58B 68(2) yes
C57A C57B C58B 93(3) yes
C56A C57B C58B 156(2) yes
O7B C57B C58B 124(2) yes
O7A C57B C58B 134(3) yes

loop_
_geom_bond_atom_site_label_1
_geom_bond_atom_site_label_2
_geom_bond_distance
_geom_bond_publ_flag
CR1 CL1 2.307(1) yes
CR1 O1 1.870(3) yes
CR1 O2 2.072(3) yes
CR1 O3 1.866(3) yes
CR1 O4 2.065(3) yes
CR1 O5 2.181(3) yes
O1 C1 1.330(5) yes
O2 C13 1.427(5) yes
O2 C45 1.448(5) yes
O3 C20 1.348(5) yes
O4 C27 1.420(5) yes
O4 C46 1.447(5) yes
O5 C48 1.445(7) yes
O5 C50 1.464(6) yes
O6 C52 1.430(5) yes
O6 C53 1.416(7) yes
O7A O7B 1.86(2) yes
O7A C56A 1.54(2) yes
O7A C57A 1.39(2) yes
O7A C55B 1.33(2) yes
O7A C57B 0.98(3) yes
O7B C56A 1.50(3) yes
O7B C57A 1.53(4) yes
O7B C58A 1.29(3) yes
O7B C56B 1.50(3) yes
O7B C57B 1.39(3) yes
C1 C2 1.409(6) yes
C1 C6 1.401(5) yes
C2 C3 1.386(6) yes
C2 C28 1.516(5) yes
C3 C4 1.394(5) yes
C4 C5 1.397(6) yes
C4 C29 1.536(7) yes
C5 C6 1.390(6) yes
C6 C7 1.514(6) yes
C7 C8 1.515(5) yes
C8 C9 1.395(5) yes
C8 C13 1.380(6) yes
C9 C10 1.391(5) yes
C10 C11 1.391(6) yes
C10 C33 1.539(5) yes
C11 C12 1.384(5) yes
C12 C13 1.397(5) yes
C12 C14 1.516(6) yes
C14 C15 1.504(5) yes
C15 C16 1.402(5) yes
C15 C20 1.408(6) yes
C16 C17 1.400(6) yes
C17 C18 1.374(7) yes
C17 C37 1.544(6) yes
C18 C19 1.398(5) yes
C19 C20 1.408(5) yes
C19 C21 1.519(5) yes
C21 C22 1.516(6) yes
C22 C23 1.387(6) yes
C22 C27 1.391(5) yes
C23 C24 1.394(6) yes
C24 C25 1.390(5) yes
C24 C41 1.536(6) yes
C25 C26 1.409(6) yes
C26 C27 1.386(6) yes
C26 C28 1.509(5) yes
C29 C30 1.526(7) yes
C29 C31 1.533(8) yes
C29 C32 1.526(8) yes
C33 C34 1.540(8) yes
C33 C35 1.510(7) yes
C33 C36 1.500(9) yes
C37 C38A 1.48(1) yes
C37 C39A 1.61(1) yes
C37 C40A 1.51(1) yes
C37 C38B 1.60(2) yes
C37 C39B 1.38(1) yes
C37 C40B 1.38(2) yes
C38A C38B 1.48(3) yes
C38A C39B 1.07(2) yes
C39A C39B 1.79(2) yes
C39A C40B 1.39(2) yes
C40A C38B 1.42(3) yes
C40A C40B 1.25(2) yes
C41 C42 1.533(7) yes
C41 C43 1.489(8) yes
C41 C44 1.504(9) yes
C47A C47B 0.76(1) yes
C47A C48 1.49(1) yes
C47A C49 1.42(1) yes
C47B C48 1.51(1) yes
C47B C49 1.43(1) yes
C49 C50 1.467(7) yes
C51 C52 1.502(8) yes
C53 C54 1.501(8) yes
C55A C56A 1.47(2) yes
C55A C55B 1.21(2) yes
C55A C56B 1.27(3) yes
C56A C55B 1.46(3) yes
C56A C56B 1.06(3) yes
C56A C57B 1.81(3) yes
C57A C58A 1.53(4) yes
C57A C57B 0.95(4) yes
C57A C58B 1.74(4) yes
C58A C57B 1.33(4) yes
C58A C58B 1.54(4) yes
C55B C56B 1.49(3) yes
C57B C58B 1.41(3) yes
